data_7051929
loop_
_publ_author_name
'Dobrza\'nska, Liliana'
'Kleinhans, Dewald J.'
'Barbour, Leonard J.'

_publ_section_title
;
 Influence of the metal-to-ligand ratio on the formation of metal
 organic complexes
;
_journal_issue 5
_journal_name_full 'New Journal of Chemistry'
_journal_page_first 813
_journal_paper_doi 10.1039/b800720a
_journal_volume 32
_journal_year 2008
_chemical_formula_moiety 'C28 H28 Cl4 Cu2 N8'
_chemical_formula_sum 'C28 H28 Cl4 Cu2 N8'
_chemical_formula_weight 745.46
_chemical_name_common CCl85d23min
_chemical_name_systematic
;
?
;
_space_group_IT_number 14
_symmetry_cell_setting monoclinic
_symmetry_space_group_name_Hall '-P 2ybc'
_symmetry_space_group_name_H-M 'P 1 21/c 1'
_atom_sites_solution_hydrogens geom
_atom_sites_solution_primary direct
_atom_sites_solution_secondary difmap
_audit_creation_method SHELXL-97
_cell_angle_alpha 90.00
_cell_angle_beta 98.604(2)
_cell_angle_gamma 90.00
_cell_formula_units_Z 2
_cell_length_a 9.0726(13)
_cell_length_b 7.3982(11)
_cell_length_c 22.319(3)
_cell_measurement_temperature 100(2)
_cell_volume 1481.2(4)
_computing_cell_refinement 'SAINT (Bruker, 2002)'
_computing_data_collection 'SMART (Bruker, 2001)'
_computing_data_reduction SAINT
_computing_molecular_graphics 'X-Seed (Barbour 2001)'
_computing_structure_refinement 'SHELXL-97 (Sheldrick, 1997)'
_computing_structure_solution 'SHELXS-97 (Sheldrick, 1990)'
_diffrn_ambient_temperature 100(2)
_diffrn_measured_fraction_theta_full 0.996
_diffrn_measured_fraction_theta_max 0.929
_diffrn_measurement_device_type 'Bruker APEX CCD area-detector'
_diffrn_measurement_method \w
_diffrn_radiation_monochromator graphite
_diffrn_radiation_source 'fine-focus sealed tube'
_diffrn_radiation_type MoK\a
_diffrn_radiation_wavelength 0.71073
_diffrn_reflns_av_R_equivalents 0.0408
_diffrn_reflns_av_sigmaI/netI 0.0544
_diffrn_reflns_limit_h_max 11
_diffrn_reflns_limit_h_min -11
_diffrn_reflns_limit_k_max 9
_diffrn_reflns_limit_k_min -7
_diffrn_reflns_limit_l_max 29
_diffrn_reflns_limit_l_min -27
_diffrn_reflns_number 8203
_diffrn_reflns_theta_full 27.00
_diffrn_reflns_theta_max 28.30
_diffrn_reflns_theta_min 1.85
_exptl_absorpt_coefficient_mu 1.832
_exptl_absorpt_correction_T_max 0.7429
_exptl_absorpt_correction_T_min 0.5632
_exptl_absorpt_correction_type multi-scan
_exptl_absorpt_process_details 'SADABS (Sheldrick, 1997)'
_exptl_crystal_colour green
_exptl_crystal_density_diffrn 1.671
_exptl_crystal_density_method 'not measured'
_exptl_crystal_description block
_exptl_crystal_F_000 756
_exptl_crystal_size_max 0.34
_exptl_crystal_size_mid 0.25
_exptl_crystal_size_min 0.16
_refine_diff_density_max 0.784
_refine_diff_density_min -0.674
_refine_diff_density_rms 0.128
_refine_ls_extinction_method none
_refine_ls_goodness_of_fit_ref 1.114
_refine_ls_hydrogen_treatment constr
_refine_ls_matrix_type full
_refine_ls_number_parameters 190
_refine_ls_number_reflns 3413
_refine_ls_number_restraints 0
_refine_ls_restrained_S_all 1.114
_refine_ls_R_factor_all 0.0665
_refine_ls_R_factor_gt 0.0532
_refine_ls_shift/su_max 0.000
_refine_ls_shift/su_mean 0.000
_refine_ls_structure_factor_coef Fsqd
_refine_ls_weighting_details 'calc w=1/[\s^2^(Fo^2^)+(0.0519P)^2^+1.4279P] where P=(Fo^2^+2Fc^2^)/3'
_refine_ls_weighting_scheme calc
_refine_ls_wR_factor_gt 0.1098
_refine_ls_wR_factor_ref 0.1151
_reflns_number_gt 2835
_reflns_number_total 3413
_reflns_threshold_expression >2sigma(I)
_cod_data_source_file b800720a.txt
_cod_data_source_block I
_cod_original_sg_symbol_H-M P21/c
_cod_database_code 7051929

loop_
_symmetry_equiv_pos_as_xyz
'x, y, z'
'-x, y+1/2, -z+1/2'
'-x, -y, -z'
'x, -y-1/2, z-1/2'

loop_
_atom_site_label
_atom_site_type_symbol
_atom_site_fract_x
_atom_site_fract_y
_atom_site_fract_z
_atom_site_U_iso_or_equiv
_atom_site_adp_type
_atom_site_occupancy
_atom_site_symmetry_multiplicity
_atom_site_calc_flag
_atom_site_refinement_flags
_atom_site_disorder_assembly
_atom_site_disorder_group
Cu1 Cu 0.11548(5) 0.92761(6) 0.446910(19) 0.01102(14) Uani 1 1 d . . .
Cl1 Cl 0.15174(10) 0.70057(13) 0.37779(4) 0.0158(2) Uani 1 1 d . . .
Cl2 Cl -0.12365(9) 0.80975(12) 0.49437(4) 0.01332(19) Uani 1 1 d . . .
N1 N 0.0089(3) 0.9433(4) 0.61960(13) 0.0130(6) Uani 1 1 d . . .
N3 N 0.0814(3) 0.7477(4) 0.69231(13) 0.0101(6) Uani 1 1 d . . .
N14 N 0.4082(3) 0.5954(4) 0.55401(13) 0.0116(6) Uani 1 1 d . . .
N16 N 0.2670(3) 0.8095(4) 0.50747(13) 0.0121(6) Uani 1 1 d . . .
C2 C -0.0150(4) 0.7809(5) 0.64178(16) 0.0133(7) Uani 1 1 d . . .
H2 H -0.0901 0.6993 0.6242 0.016 Uiso 1 1 calc R . .
C4 C 0.1751(4) 0.8948(5) 0.70220(16) 0.0124(7) Uani 1 1 d . . .
H4 H 0.2563 0.9090 0.7340 0.015 Uiso 1 1 calc R . .
C5 C 0.1280(4) 1.0163(5) 0.65722(16) 0.0142(8) Uani 1 1 d . . .
H5 H 0.1705 1.1320 0.6527 0.017 Uiso 1 1 calc R . .
C6 C 0.0985(4) 0.5781(5) 0.72602(16) 0.0120(7) Uani 1 1 d . . .
H6A H 0.0077 0.5037 0.7152 0.014 Uiso 1 1 calc R . .
H6B H 0.1101 0.6039 0.7700 0.014 Uiso 1 1 calc R . .
C7 C 0.2328(4) 0.4736(5) 0.71210(16) 0.0114(7) Uani 1 1 d . . .
C8 C 0.3097(4) 0.3558(5) 0.75439(16) 0.0140(7) Uani 1 1 d . . .
H8 H 0.2790 0.3424 0.7930 0.017 Uiso 1 1 calc R . .
C9 C 0.4312(4) 0.2578(5) 0.74061(17) 0.0152(8) Uani 1 1 d . . .
H9 H 0.4831 0.1782 0.7698 0.018 Uiso 1 1 calc R . .
C10 C 0.4767(4) 0.2761(5) 0.68395(17) 0.0135(7) Uani 1 1 d . . .
H10 H 0.5592 0.2087 0.6744 0.016 Uiso 1 1 calc R . .
C11 C 0.4003(4) 0.3940(5) 0.64149(16) 0.0118(7) Uani 1 1 d . . .
C12 C 0.2787(4) 0.4884(5) 0.65534(16) 0.0108(7) Uani 1 1 d . . .
H12 H 0.2251 0.5651 0.6256 0.013 Uiso 1 1 calc R . .
C13 C 0.4503(4) 0.4172(5) 0.57987(16) 0.0135(7) Uani 1 1 d . . .
H13A H 0.5599 0.4030 0.5842 0.016 Uiso 1 1 calc R . .
H13B H 0.4042 0.3219 0.5520 0.016 Uiso 1 1 calc R . .
C15 C 0.2838(4) 0.6337(5) 0.51524(15) 0.0129(7) Uani 1 1 d . . .
H15 H 0.2168 0.5455 0.4960 0.015 Uiso 1 1 calc R . .
C17 C 0.3866(4) 0.8886(5) 0.54392(17) 0.0165(8) Uani 1 1 d . . .
H17 H 0.4044 1.0148 0.5483 0.020 Uiso 1 1 calc R . .
C18 C 0.4745(4) 0.7565(5) 0.57241(18) 0.0189(8) Uani 1 1 d . . .
H18 H 0.5644 0.7726 0.5998 0.023 Uiso 1 1 calc R . .

loop_
_atom_site_aniso_label
_atom_site_aniso_U_11
_atom_site_aniso_U_22
_atom_site_aniso_U_33
_atom_site_aniso_U_23
_atom_site_aniso_U_13
_atom_site_aniso_U_12
Cu1 0.0121(2) 0.0092(2) 0.0111(2) 0.00108(17) -0.00052(15) 0.00162(17)
Cl1 0.0176(4) 0.0153(5) 0.0135(4) -0.0017(3) -0.0010(3) 0.0053(3)
Cl2 0.0152(4) 0.0094(4) 0.0148(4) -0.0001(3) 0.0004(3) -0.0007(3)
N1 0.0131(15) 0.0133(16) 0.0122(15) -0.0011(12) 0.0008(12) 0.0007(12)
N3 0.0089(14) 0.0107(15) 0.0107(14) 0.0000(12) 0.0011(11) 0.0026(11)
N14 0.0132(15) 0.0104(16) 0.0114(15) 0.0021(12) 0.0026(11) 0.0003(12)
N16 0.0149(15) 0.0100(15) 0.0112(14) 0.0017(12) 0.0010(12) -0.0003(12)
C2 0.0136(17) 0.0126(19) 0.0137(18) -0.0005(14) 0.0018(14) -0.0015(14)
C4 0.0126(17) 0.0107(19) 0.0134(17) -0.0015(14) 0.0004(14) 0.0021(13)
C5 0.0148(18) 0.0106(18) 0.0171(19) 0.0011(15) 0.0022(14) -0.0013(14)
C6 0.0128(17) 0.0114(18) 0.0120(16) 0.0040(14) 0.0022(13) 0.0002(14)
C7 0.0106(17) 0.0088(18) 0.0143(17) -0.0003(14) 0.0002(13) -0.0016(13)
C8 0.0154(18) 0.0150(19) 0.0109(17) 0.0000(15) -0.0002(14) -0.0022(15)
C9 0.0159(18) 0.0128(19) 0.0153(18) 0.0024(15) -0.0032(14) 0.0016(14)
C10 0.0101(17) 0.0086(18) 0.0211(19) 0.0007(15) 0.0003(14) 0.0000(13)
C11 0.0156(18) 0.0062(18) 0.0134(17) 0.0002(13) 0.0020(14) -0.0031(13)
C12 0.0105(17) 0.0069(17) 0.0140(17) 0.0011(14) -0.0017(13) -0.0017(13)
C13 0.0155(18) 0.0111(18) 0.0136(18) 0.0000(14) 0.0015(14) 0.0036(14)
C15 0.0134(17) 0.0150(19) 0.0096(16) 0.0011(14) -0.0001(13) 0.0018(14)
C17 0.0195(19) 0.0104(19) 0.0183(19) -0.0001(15) -0.0020(15) -0.0010(14)
C18 0.0183(19) 0.016(2) 0.021(2) 0.0029(16) -0.0035(15) -0.0017(15)

loop_
_atom_type_symbol
_atom_type_description
_atom_type_scat_dispersion_real
_atom_type_scat_dispersion_imag
_atom_type_scat_source
C C 0.0033 0.0016 'International Tables Vol C Tables 4.2.6.8 and 6.1.1.4'
H H 0.0000 0.0000 'International Tables Vol C Tables 4.2.6.8 and 6.1.1.4'
N N 0.0061 0.0033 'International Tables Vol C Tables 4.2.6.8 and 6.1.1.4'
Cl Cl 0.1484 0.1585 'International Tables Vol C Tables 4.2.6.8 and 6.1.1.4'
Cu Cu 0.3201 1.2651 'International Tables Vol C Tables 4.2.6.8 and 6.1.1.4'

loop_
_geom_angle_atom_site_label_1
_geom_angle_atom_site_label_2
_geom_angle_atom_site_label_3
_geom_angle
_geom_angle_site_symmetry_1
_geom_angle_site_symmetry_3
_geom_angle_publ_flag
N1 Cu1 N16 171.06(12) 3_576 . ?
N1 Cu1 Cl1 88.41(9) 3_576 . ?
N16 Cu1 Cl1 88.94(9) . . ?
N1 Cu1 Cl2 89.21(9) 3_576 3_576 ?
N16 Cu1 Cl2 91.35(9) . 3_576 ?
Cl1 Cu1 Cl2 166.24(4) . 3_576 ?
N1 Cu1 Cl2 92.81(9) 3_576 . ?
N16 Cu1 Cl2 96.11(9) . . ?
Cl1 Cu1 Cl2 103.17(3) . . ?
Cl2 Cu1 Cl2 90.48(3) 3_576 . ?
Cu1 Cl2 Cu1 89.52(3) 3_576 . ?
C2 N1 C5 106.5(3) . . ?
C2 N1 Cu1 127.7(2) . 3_576 ?
C5 N1 Cu1 125.3(3) . 3_576 ?
C2 N3 C4 107.4(3) . . ?
C2 N3 C6 126.6(3) . . ?
C4 N3 C6 125.5(3) . . ?
C15 N14 C18 107.3(3) . . ?
C15 N14 C13 125.9(3) . . ?
C18 N14 C13 125.9(3) . . ?
C15 N16 C17 105.9(3) . . ?
C15 N16 Cu1 125.4(3) . . ?
C17 N16 Cu1 128.1(3) . . ?
N1 C2 N3 110.8(3) . . ?
N1 C2 H2 124.6 . . ?
N3 C2 H2 124.6 . . ?
C5 C4 N3 106.5(3) . . ?
C5 C4 H4 126.7 . . ?
N3 C4 H4 126.7 . . ?
C4 C5 N1 108.7(3) . . ?
C4 C5 H5 125.7 . . ?
N1 C5 H5 125.7 . . ?
N3 C6 C7 111.1(3) . . ?
N3 C6 H6A 109.4 . . ?
C7 C6 H6A 109.4 . . ?
N3 C6 H6B 109.4 . . ?
C7 C6 H6B 109.4 . . ?
H6A C6 H6B 108.0 . . ?
C8 C7 C12 118.5(3) . . ?
C8 C7 C6 121.1(3) . . ?
C12 C7 C6 120.3(3) . . ?
C9 C8 C7 120.6(3) . . ?
C9 C8 H8 119.7 . . ?
C7 C8 H8 119.7 . . ?
C8 C9 C10 120.1(3) . . ?
C8 C9 H9 119.9 . . ?
C10 C9 H9 119.9 . . ?
C11 C10 C9 119.5(3) . . ?
C11 C10 H10 120.3 . . ?
C9 C10 H10 120.3 . . ?
C12 C11 C10 119.9(3) . . ?
C12 C11 C13 120.2(3) . . ?
C10 C11 C13 120.0(3) . . ?
C11 C12 C7 121.4(3) . . ?
C11 C12 H12 119.3 . . ?
C7 C12 H12 119.3 . . ?
N14 C13 C11 111.2(3) . . ?
N14 C13 H13A 109.4 . . ?
C11 C13 H13A 109.4 . . ?
N14 C13 H13B 109.4 . . ?
C11 C13 H13B 109.4 . . ?
H13A C13 H13B 108.0 . . ?
N16 C15 N14 111.2(3) . . ?
N16 C15 H15 124.4 . . ?
N14 C15 H15 124.4 . . ?
C18 C17 N16 108.9(3) . . ?
C18 C17 H17 125.5 . . ?
N16 C17 H17 125.5 . . ?
C17 C18 N14 106.6(3) . . ?
C17 C18 H18 126.7 . . ?
N14 C18 H18 126.7 . . ?

loop_
_geom_bond_atom_site_label_1
_geom_bond_atom_site_label_2
_geom_bond_distance
_geom_bond_site_symmetry_2
_geom_bond_publ_flag
Cu1 N1 1.971(3) 3_576 ?
Cu1 N16 1.981(3) . ?
Cu1 Cl1 2.3369(10) . ?
Cu1 Cl2 2.3387(10) 3_576 ?
Cu1 Cl2 2.6975(10) . ?
Cl2 Cu1 2.3387(10) 3_576 ?
N1 C2 1.330(5) . ?
N1 C5 1.376(5) . ?
N1 Cu1 1.971(3) 3_576 ?
N3 C2 1.342(4) . ?
N3 C4 1.378(5) . ?
N3 C6 1.460(4) . ?
N14 C15 1.345(4) . ?
N14 C18 1.370(5) . ?
N14 C13 1.467(5) . ?
N16 C15 1.318(5) . ?
N16 C17 1.385(5) . ?
C2 H2 0.9500 . ?
C4 C5 1.368(5) . ?
C4 H4 0.9500 . ?
C5 H5 0.9500 . ?
C6 C7 1.514(5) . ?
C6 H6A 0.9900 . ?
C6 H6B 0.9900 . ?
C7 C8 1.393(5) . ?
C7 C12 1.396(5) . ?
C8 C9 1.391(5) . ?
C8 H8 0.9500 . ?
C9 C10 1.395(5) . ?
C9 H9 0.9500 . ?
C10 C11 1.394(5) . ?
C10 H10 0.9500 . ?
C11 C12 1.379(5) . ?
C11 C13 1.521(5) . ?
C12 H12 0.9500 . ?
C13 H13A 0.9900 . ?
C13 H13B 0.9900 . ?
C15 H15 0.9500 . ?
C17 C18 1.358(5) . ?
C17 H17 0.9500 . ?
C18 H18 0.9500 . ?

loop_
_geom_hbond_atom_site_label_D
_geom_hbond_atom_site_label_H
_geom_hbond_atom_site_label_A
_geom_hbond_site_symmetry_A
_geom_hbond_distance_DH
_geom_hbond_distance_HA
_geom_hbond_distance_DA
_geom_hbond_angle_DHA
C6 H6a Cl1 3_566 0.990 2.79 3.633(4) 143
C6 H6b Cl1 4_576 0.990 2.78 3.728(4) 160
C13 H13a Cl1 3_666 0.990 2.74 3.697(4) 164
C13 H13b Cl2 3_566 0.990 2.78 3.589(4) 140
C15 H15 Cl2 3_566 0.950 2.78 3.582(4) 143

loop_
_geom_torsion_atom_site_label_1
_geom_torsion_atom_site_label_2
_geom_torsion_atom_site_label_3
_geom_torsion_atom_site_label_4
_geom_torsion
_geom_torsion_site_symmetry_1
_geom_torsion_site_symmetry_2
_geom_torsion_site_symmetry_3
_geom_torsion_site_symmetry_4
_geom_torsion_publ_flag
N1 Cu1 Cl2 Cu1 -89.23(9) 3_576 . . 3_576 ?
N16 Cu1 Cl2 Cu1 91.41(9) . . . 3_576 ?
Cl1 Cu1 Cl2 Cu1 -178.25(4) . . . 3_576 ?
Cl2 Cu1 Cl2 Cu1 0.0 3_576 . . 3_576 ?
Cl1 Cu1 N16 C15 -38.6(3) . . . . ?
Cl2 Cu1 N16 C15 155.1(3) 3_576 . . . ?
Cl2 Cu1 N16 C15 64.5(3) . . . . ?
Cl1 Cu1 N16 C17 132.1(3) . . . . ?
Cl2 Cu1 N16 C17 -34.1(3) 3_576 . . . ?
Cl2 Cu1 N16 C17 -124.7(3) . . . . ?
C5 N1 C2 N3 1.1(4) . . . . ?
Cu1 N1 C2 N3 -171.3(2) 3_576 . . . ?
C4 N3 C2 N1 -1.8(4) . . . . ?
C6 N3 C2 N1 -173.9(3) . . . . ?
C2 N3 C4 C5 1.7(4) . . . . ?
C6 N3 C4 C5 174.0(3) . . . . ?
N3 C4 C5 N1 -1.1(4) . . . . ?
C2 N1 C5 C4 0.1(4) . . . . ?
Cu1 N1 C5 C4 172.6(2) 3_576 . . . ?
C2 N3 C6 C7 101.5(4) . . . . ?
C4 N3 C6 C7 -69.3(4) . . . . ?
N3 C6 C7 C8 152.0(3) . . . . ?
N3 C6 C7 C12 -30.5(5) . . . . ?
C12 C7 C8 C9 1.1(5) . . . . ?
C6 C7 C8 C9 178.7(3) . . . . ?
C7 C8 C9 C10 -0.3(6) . . . . ?
C8 C9 C10 C11 0.4(6) . . . . ?
C9 C10 C11 C12 -1.4(5) . . . . ?
C9 C10 C11 C13 179.1(3) . . . . ?
C10 C11 C12 C7 2.3(5) . . . . ?
C13 C11 C12 C7 -178.2(3) . . . . ?
C8 C7 C12 C11 -2.1(5) . . . . ?
C6 C7 C12 C11 -179.7(3) . . . . ?
C15 N14 C13 C11 -94.4(4) . . . . ?
C18 N14 C13 C11 74.0(4) . . . . ?
C12 C11 C13 N14 26.9(5) . . . . ?
C10 C11 C13 N14 -153.6(3) . . . . ?
C17 N16 C15 N14 -0.7(4) . . . . ?
Cu1 N16 C15 N14 171.7(2) . . . . ?
C18 N14 C15 N16 0.4(4) . . . . ?
C13 N14 C15 N16 170.6(3) . . . . ?
C15 N16 C17 C18 0.8(4) . . . . ?
Cu1 N16 C17 C18 -171.3(3) . . . . ?
N16 C17 C18 N14 -0.6(4) . . . . ?
C15 N14 C18 C17 0.2(4) . . . . ?
C13 N14 C18 C17 -170.0(3) . . . . ?
